data_7203897
loop_
_publ_author_name
'von Hirschheydt, Thomas'
'Wolfart, Volker'
'Gleiter, Rolf'
'Irngartinger, Hermann'
'Oeser, Thomas'
'Rominger, Frank'
'Eisentr\"ager, Frank'

_publ_section_title
;
 A short survey of bicyclic diamines&#x200A;--&#x200A;syntheses and
 properties of N,N'-bridged-1,10-diazabicyclooctadeca-5,14-diynes
;
_journal_issue 2
_journal_name_full 'Journal of the Chemical Society, Perkin Transactions 2'
_journal_page_first 175
_journal_paper_doi 10.1039/a907609c
_journal_year 2000
_chemical_formula_sum 'C19 H35.5 N2 O4.06'
_chemical_formula_weight 356.91
_chemical_name_systematic
;

 (35)

;
_space_group_IT_number 2
_symmetry_cell_setting triclinic
_symmetry_space_group_name_Hall '-P 1'
_symmetry_space_group_name_H-M 'P -1'
_atom_sites_solution_hydrogens geom
_atom_sites_solution_primary direct
_atom_sites_solution_secondary difmap
_audit_creation_method SHELXL-97
_cell_angle_alpha 101.3480(10)
_cell_angle_beta 93.019(2)
_cell_angle_gamma 102.1370(10)
_cell_formula_units_Z 4
_cell_length_a 11.1299(9)
_cell_length_b 12.4995(10)
_cell_length_c 15.5200(13)
_cell_measurement_temperature 200(2)
_cell_volume 2059.6(3)
_computing_cell_refinement 'Bruker SMART'
_computing_data_collection 'Bruker SMART'
_computing_data_reduction 'Bruker SHELXTL'
_computing_molecular_graphics 'Bruker SHELXTL'
_computing_publication_material 'Bruker SHELXTL'
_computing_structure_refinement 'SHELXL-97 (Sheldrick, 1997)'
_computing_structure_solution 'SHELXS-97 (Sheldrick, 1990)'
_diffrn_ambient_temperature 200(2)
_diffrn_measured_fraction_theta_full 0.882
_diffrn_measured_fraction_theta_max 0.882
_diffrn_measurement_device_type 'CCD area detector'
_diffrn_measurement_method 'phi and omega scans'
_diffrn_radiation_monochromator graphite
_diffrn_radiation_source 'fine-focus sealed tube'
_diffrn_radiation_type MoK\a
_diffrn_radiation_wavelength 0.71073
_diffrn_reflns_av_R_equivalents 0.0581
_diffrn_reflns_av_sigmaI/netI 0.1010
_diffrn_reflns_limit_h_max 13
_diffrn_reflns_limit_h_min -13
_diffrn_reflns_limit_k_max 14
_diffrn_reflns_limit_k_min -14
_diffrn_reflns_limit_l_max 18
_diffrn_reflns_limit_l_min -18
_diffrn_reflns_number 15475
_diffrn_reflns_theta_full 25.61
_diffrn_reflns_theta_max 25.61
_diffrn_reflns_theta_min 1.34
_exptl_absorpt_coefficient_mu 0.080
_exptl_absorpt_correction_T_max 1.00
_exptl_absorpt_correction_T_min 0.58
_exptl_absorpt_correction_type multi-scan
_exptl_absorpt_process_details 'Blessing, Acta Cryst. (1995) A51 33-38.'
_exptl_crystal_colour colorless
_exptl_crystal_density_diffrn 1.151
_exptl_crystal_density_method 'not measured'
_exptl_crystal_description irregular
_exptl_crystal_F_000 784
_exptl_crystal_size_max .31
_exptl_crystal_size_mid .20
_exptl_crystal_size_min .06
_refine_diff_density_max 0.437
_refine_diff_density_min -0.261
_refine_diff_density_rms 0.046
_refine_ls_extinction_method none
_refine_ls_goodness_of_fit_ref 1.004
_refine_ls_hydrogen_treatment ride
_refine_ls_matrix_type full
_refine_ls_number_parameters 491
_refine_ls_number_reflns 6862
_refine_ls_number_restraints 55
_refine_ls_restrained_S_all 1.007
_refine_ls_R_factor_all 0.1538
_refine_ls_R_factor_gt 0.0613
_refine_ls_shift/su_max 2.691
_refine_ls_shift/su_mean 0.068
_refine_ls_structure_factor_coef Fsqd
_refine_ls_weighting_details 'calc w=1/[\s^2^(Fo^2^)+(0.0671P)^2^+0.3960P] where P=(Fo^2^+2Fc^2^)/3'
_refine_ls_weighting_scheme calc
_refine_ls_wR_factor_gt 0.1279
_refine_ls_wR_factor_ref 0.1659
_reflns_number_gt 3358
_reflns_number_total 6862
_reflns_threshold_expression >2sigma(I)
_cod_data_source_file a907609c.txt
_cod_data_source_block th16
_cod_depositor_comments
;
The following automatic conversions were performed:
'_symmetry_cell_setting' value 'Triclinic' changed to 'triclinic'
according to '/home/saulius/struct/CIF-dictionaries/cif_core.dic'
dictionary named 'cif_core.dic' version 2.4.1 from 2010-06-29.

Automatic conversion script
Id: cif_fix_enum 1527 2010-12-29 10:47:43Z saulius 
;
_cod_original_sg_symbol_H-M P-1
_cod_original_formula_sum 'C19 H35.50 N2 O4.06'
_cod_database_code 7203897

loop_
_symmetry_equiv_pos_as_xyz
'x, y, z'
'-x, -y, -z'

loop_
_atom_site_label
_atom_site_type_symbol
_atom_site_fract_x
_atom_site_fract_y
_atom_site_fract_z
_atom_site_U_iso_or_equiv
_atom_site_adp_type
_atom_site_occupancy
_atom_site_symmetry_multiplicity
_atom_site_calc_flag
_atom_site_refinement_flags
_atom_site_disorder_assembly
_atom_site_disorder_group
N1 N 0.6837(2) -0.1982(2) 0.48876(16) 0.0280(6) Uani 1 1 d . . .
C2 C 0.7694(3) -0.2687(3) 0.4542(2) 0.0367(9) Uani 1 1 d . . .
H2A H 0.7829 -0.2611 0.3930 0.044 Uiso 1 1 calc R . .
H2B H 0.7304 -0.3481 0.4523 0.044 Uiso 1 1 calc R . .
C3 C 0.8940(3) -0.2385(3) 0.5091(2) 0.0403(9) Uani 1 1 d . . .
H3A H 0.8912 -0.2858 0.5535 0.048 Uiso 1 1 calc R . .
H3B H 0.9100 -0.1594 0.5412 0.048 Uiso 1 1 calc R . .
C4 C 1.0003(3) -0.2548(3) 0.4523(2) 0.0370(9) Uani 1 1 d . . .
H4A H 1.0762 -0.2453 0.4919 0.044 Uiso 1 1 calc R . .
H4B H 0.9806 -0.3325 0.4170 0.044 Uiso 1 1 calc R . .
C5 C 1.0256(3) -0.1769(3) 0.3918(2) 0.0343(9) Uani 1 1 d . . .
C6 C 1.0493(3) -0.1182(3) 0.3403(2) 0.0360(9) Uani 1 1 d . . .
C7 C 1.0881(3) -0.0517(3) 0.2739(2) 0.0404(9) Uani 1 1 d . . .
H7A H 1.0857 -0.1038 0.2165 0.048 Uiso 1 1 calc R . .
H7B H 1.1749 -0.0105 0.2911 0.048 Uiso 1 1 calc R . .
C8 C 1.0108(3) 0.0327(3) 0.2608(2) 0.0352(9) Uani 1 1 d . . .
H8A H 1.0156 0.0869 0.3174 0.042 Uiso 1 1 calc R . .
H8B H 1.0472 0.0750 0.2172 0.042 Uiso 1 1 calc R . .
C9 C 0.8750(3) -0.0199(3) 0.2292(2) 0.0353(9) Uani 1 1 d . . .
H9A H 0.8631 -0.0285 0.1643 0.042 Uiso 1 1 calc R . .
H9B H 0.8540 -0.0957 0.2422 0.042 Uiso 1 1 calc R . .
N10 N 0.7892(2) 0.0458(2) 0.27027(16) 0.0297(7) Uani 1 1 d . . .
C11 C 0.6656(3) 0.0032(3) 0.2198(2) 0.0327(8) Uani 1 1 d . . .
H11A H 0.6361 -0.0766 0.2221 0.039 Uiso 1 1 calc R . .
H11B H 0.6741 0.0069 0.1572 0.039 Uiso 1 1 calc R . .
C12 C 0.5676(3) 0.0666(3) 0.2530(2) 0.0373(9) Uani 1 1 d . . .
H12A H 0.5748 0.1337 0.2269 0.045 Uiso 1 1 calc R . .
H12B H 0.5825 0.0922 0.3179 0.045 Uiso 1 1 calc R . .
C13 C 0.4363(3) -0.0073(3) 0.2284(2) 0.0405(9) Uani 1 1 d . . .
H13A H 0.3764 0.0414 0.2304 0.049 Uiso 1 1 calc R . .
H13B H 0.4301 -0.0510 0.1671 0.049 Uiso 1 1 calc R . .
C14 C 0.4037(3) -0.0846(3) 0.2879(2) 0.0356(9) Uani 1 1 d . . .
C15 C 0.3787(3) -0.1422(3) 0.3400(2) 0.0343(9) Uani 1 1 d . . .
C16 C 0.3489(3) -0.2098(3) 0.4076(2) 0.0371(9) Uani 1 1 d . . .
H16A H 0.3254 -0.2901 0.3784 0.045 Uiso 1 1 calc R . .
H16B H 0.2770 -0.1901 0.4366 0.045 Uiso 1 1 calc R . .
C17 C 0.4576(3) -0.1911(3) 0.4784(2) 0.0362(9) Uani 1 1 d . . .
H17A H 0.4935 -0.1098 0.4980 0.043 Uiso 1 1 calc R . .
H17B H 0.4268 -0.2195 0.5302 0.043 Uiso 1 1 calc R . .
C18 C 0.5583(3) -0.2501(3) 0.4440(2) 0.0316(8) Uani 1 1 d . . .
H18A H 0.5360 -0.3288 0.4508 0.038 Uiso 1 1 calc R . .
H18B H 0.5602 -0.2513 0.3801 0.038 Uiso 1 1 calc R . .
C19 C 0.7271(3) -0.0826(3) 0.4759(2) 0.0320(8) Uani 1 1 d . . .
H19A H 0.8154 -0.0558 0.4985 0.038 Uiso 1 1 calc R . .
H19B H 0.6806 -0.0334 0.5114 0.038 Uiso 1 1 calc R . .
C20 C 0.7127(3) -0.0712(3) 0.3803(2) 0.0398(9) Uani 1 1 d . . .
H20A H 0.7411 -0.1328 0.3425 0.048 Uiso 1 1 calc R . .
H20B H 0.6240 -0.0798 0.3621 0.048 Uiso 1 1 calc R . .
C21 C 0.7837(3) 0.0392(3) 0.3647(2) 0.0332(8) Uani 1 1 d . . .
H21A H 0.7455 0.0995 0.3945 0.040 Uiso 1 1 calc R . .
H21B H 0.8692 0.0538 0.3928 0.040 Uiso 1 1 calc R . .
N31 N 0.7603(2) 0.5496(2) 0.15681(16) 0.0288(6) Uani 1 1 d . . .
C32 C 0.8789(3) 0.6058(3) 0.2088(2) 0.0368(9) Uani 1 1 d . . .
H32A H 0.8656 0.6181 0.2722 0.044 Uiso 1 1 calc R . .
H32B H 0.9066 0.6803 0.1944 0.044 Uiso 1 1 calc R . .
C33 C 0.9817(3) 0.5427(3) 0.1940(2) 0.0440(10) Uani 1 1 d . . .
H33A H 0.9666 0.4951 0.1338 0.053 Uiso 1 1 calc R . .
H33B H 0.9793 0.4929 0.2365 0.053 Uiso 1 1 calc R . .
C34 C 1.1104(3) 0.6203(3) 0.2049(2) 0.0414(9) Uani 1 1 d . . .
H34A H 1.1205 0.6754 0.2616 0.050 Uiso 1 1 calc R . .
H34B H 1.1731 0.5752 0.2080 0.050 Uiso 1 1 calc R . .
C35 C 1.1341(3) 0.6813(3) 0.1331(3) 0.0393(9) Uani 1 1 d . . .
C36 C 1.1573(3) 0.7313(3) 0.0754(3) 0.0417(9) Uani 1 1 d . . .
C37 C 1.1924(3) 0.7948(3) 0.0068(2) 0.0460(10) Uani 1 1 d . . .
H37A H 1.2639 0.7710 -0.0199 0.055 Uiso 1 1 calc R . .
H37B H 1.2194 0.8752 0.0352 0.055 Uiso 1 1 calc R . .
C38 C 1.0900(3) 0.7809(3) -0.0667(2) 0.0403(9) Uani 1 1 d . . .
H38A H 1.0596 0.7002 -0.0932 0.048 Uiso 1 1 calc R . .
H38B H 1.1249 0.8182 -0.1134 0.048 Uiso 1 1 calc R . .
C39 C 0.9810(3) 0.8295(3) -0.0350(2) 0.0354(9) Uani 1 1 d . . .
H39A H 0.9794 0.8323 0.0291 0.042 Uiso 1 1 calc R . .
H39B H 0.9941 0.9073 -0.0437 0.042 Uiso 1 1 calc R . .
N40 N 0.8596(2) 0.7652(2) -0.08075(17) 0.0308(7) Uani 1 1 d . . .
C41 C 0.7664(3) 0.8319(3) -0.0581(2) 0.0344(8) Uani 1 1 d . . .
H41A H 0.7957 0.9065 -0.0720 0.041 Uiso 1 1 calc R . .
H41B H 0.7608 0.8436 0.0064 0.041 Uiso 1 1 calc R . .
C42 C 0.6372(3) 0.7807(3) -0.1051(2) 0.0395(9) Uani 1 1 d . . .
H42A H 0.6223 0.6981 -0.1153 0.047 Uiso 1 1 calc R . .
H42B H 0.6326 0.8013 -0.1634 0.047 Uiso 1 1 calc R . .
C43 C 0.5360(3) 0.8199(3) -0.0523(2) 0.0428(9) Uani 1 1 d . . .
H43A H 0.5615 0.9019 -0.0296 0.051 Uiso 1 1 calc R . .
H43B H 0.4592 0.8044 -0.0922 0.051 Uiso 1 1 calc R . .
C44 C 0.5107(3) 0.7647(3) 0.0223(2) 0.0368(9) Uani 1 1 d . . .
C45 C 0.4874(3) 0.7145(3) 0.0793(2) 0.0337(9) Uani 1 1 d . . .
C46 C 0.4560(3) 0.6467(3) 0.1464(2) 0.0373(9) Uani 1 1 d . . .
H46A H 0.3676 0.6084 0.1351 0.045 Uiso 1 1 calc R . .
H46B H 0.4687 0.6971 0.2055 0.045 Uiso 1 1 calc R . .
C47 C 0.5341(3) 0.5583(3) 0.1466(2) 0.0346(8) Uani 1 1 d . . .
H47A H 0.4945 0.5023 0.1796 0.042 Uiso 1 1 calc R . .
H47B H 0.5369 0.5187 0.0851 0.042 Uiso 1 1 calc R . .
C48 C 0.6655(3) 0.6114(3) 0.1887(2) 0.0329(8) Uani 1 1 d . . .
H48A H 0.6889 0.6880 0.1776 0.039 Uiso 1 1 calc R . .
H48B H 0.6663 0.6182 0.2533 0.039 Uiso 1 1 calc R . .
C49 C 0.7698(3) 0.5424(3) 0.0612(2) 0.0324(8) Uani 1 1 d . . .
H49A H 0.6929 0.4937 0.0280 0.039 Uiso 1 1 calc R . .
H49B H 0.8389 0.5069 0.0438 0.039 Uiso 1 1 calc R . .
C50 C 0.7908(4) 0.6561(3) 0.0352(2) 0.0528(11) Uani 1 1 d . . .
H50A H 0.7147 0.6849 0.0418 0.063 Uiso 1 1 calc R . .
H50B H 0.8576 0.7093 0.0765 0.063 Uiso 1 1 calc R . .
C51 C 0.8246(3) 0.6532(3) -0.0576(2) 0.0375(9) Uani 1 1 d . . .
H51A H 0.8946 0.6160 -0.0662 0.045 Uiso 1 1 calc R . .
H51B H 0.7536 0.6070 -0.0990 0.045 Uiso 1 1 calc R . .
O1 O 0.8621(2) 0.6874(2) -0.26386(15) 0.0430(7) Uani 1 1 d D . .
H1C H 0.815(3) 0.627(2) -0.292(2) 0.065 Uiso 1 1 d D . .
H1D H 0.870(3) 0.714(3) -0.2084(15) 0.065 Uiso 1 1 d D . .
O2 O 0.8860(2) 0.2810(2) 0.29992(18) 0.0469(7) Uani 1 1 d D . .
H2C H 0.962(2) 0.298(3) 0.286(2) 0.070 Uiso 1 1 d D . .
H2D H 0.850(3) 0.2099(19) 0.290(3) 0.070 Uiso 1 1 d D . .
O3 O 0.6743(2) -0.2151(2) 0.66551(17) 0.0507(7) Uani 1 1 d D . .
H3C H 0.732(3) -0.250(3) 0.676(3) 0.076 Uiso 1 1 d D . .
H3D H 0.672(4) -0.210(3) 0.6096(16) 0.076 Uiso 1 1 d D . .
O4 O 0.6921(2) 0.3459(2) 0.21124(19) 0.0555(8) Uani 1 1 d D . .
H4C H 0.755(3) 0.333(3) 0.239(3) 0.083 Uiso 1 1 d D . .
H4D H 0.723(3) 0.409(2) 0.195(3) 0.083 Uiso 1 1 d D . .
O5 O 0.4694(3) -0.3876(3) 0.6632(2) 0.0735(9) Uani 1 1 d D . .
H5C H 0.421(4) -0.417(4) 0.618(2) 0.110 Uiso 1 1 d D . .
H5D H 0.521(4) -0.325(3) 0.672(3) 0.110 Uiso 1 1 d D . .
O6 O 0.6656(3) 0.4999(3) -0.3298(3) 0.1006(12) Uani 1 1 d D . .
H6C H 0.712(5) 0.500(5) -0.379(3) 0.151 Uiso 1 1 d D . .
O7 O 1.3201(7) 0.5404(4) 0.5060(3) 0.167(4) Uani 0.927(14) 1 d P . .
O8 O 1.0843(6) 0.5406(4) 0.5610(3) 0.133(3) Uani 0.868(10) 1 d P . .
O9 O 1.212(2) 0.5743(12) 0.5411(10) 0.116(8) Uiso 0.309(14) 1 d P . .

loop_
_atom_site_aniso_label
_atom_site_aniso_U_11
_atom_site_aniso_U_22
_atom_site_aniso_U_33
_atom_site_aniso_U_23
_atom_site_aniso_U_13
_atom_site_aniso_U_12
N1 0.0265(15) 0.0288(16) 0.0295(16) 0.0072(13) 0.0020(12) 0.0070(12)
C2 0.034(2) 0.041(2) 0.036(2) 0.0096(17) -0.0012(17) 0.0119(17)
C3 0.029(2) 0.057(2) 0.036(2) 0.0094(19) -0.0001(17) 0.0131(17)
C4 0.032(2) 0.043(2) 0.038(2) 0.0113(18) -0.0036(16) 0.0115(17)
C5 0.025(2) 0.039(2) 0.038(2) 0.0038(19) -0.0019(16) 0.0111(16)
C6 0.0240(19) 0.040(2) 0.043(2) 0.007(2) -0.0024(17) 0.0083(16)
C7 0.029(2) 0.045(2) 0.050(2) 0.0136(19) 0.0118(18) 0.0082(17)
C8 0.030(2) 0.036(2) 0.039(2) 0.0090(17) 0.0087(16) 0.0050(16)
C9 0.036(2) 0.034(2) 0.036(2) 0.0060(17) 0.0037(17) 0.0095(16)
N10 0.0254(15) 0.0375(17) 0.0261(17) 0.0082(13) 0.0003(12) 0.0062(13)
C11 0.032(2) 0.044(2) 0.024(2) 0.0126(17) 0.0017(16) 0.0095(17)
C12 0.038(2) 0.039(2) 0.039(2) 0.0149(17) 0.0021(17) 0.0124(17)
C13 0.031(2) 0.051(2) 0.047(2) 0.023(2) 0.0052(17) 0.0153(18)
C14 0.029(2) 0.040(2) 0.039(2) 0.0077(19) 0.0022(17) 0.0122(17)
C15 0.0214(19) 0.038(2) 0.044(2) 0.0063(19) 0.0024(17) 0.0110(16)
C16 0.028(2) 0.039(2) 0.047(2) 0.0159(18) 0.0054(17) 0.0087(16)
C17 0.032(2) 0.044(2) 0.036(2) 0.0148(18) 0.0092(17) 0.0088(17)
C18 0.0259(19) 0.033(2) 0.037(2) 0.0100(16) 0.0013(16) 0.0069(15)
C19 0.0275(19) 0.036(2) 0.032(2) 0.0098(17) 0.0014(15) 0.0046(15)
C20 0.039(2) 0.046(2) 0.033(2) 0.0173(18) -0.0047(17) 0.0000(17)
C21 0.034(2) 0.039(2) 0.027(2) 0.0123(16) -0.0014(16) 0.0035(16)
N31 0.0299(16) 0.0296(16) 0.0258(16) 0.0048(13) 0.0019(13) 0.0059(12)
C32 0.033(2) 0.039(2) 0.037(2) 0.0012(17) -0.0043(16) 0.0131(17)
C33 0.038(2) 0.045(2) 0.055(3) 0.0170(19) 0.0028(18) 0.0167(18)
C34 0.031(2) 0.054(2) 0.042(2) 0.0077(19) 0.0030(17) 0.0197(18)
C35 0.026(2) 0.049(2) 0.044(3) 0.004(2) 0.0040(18) 0.0174(17)
C36 0.031(2) 0.055(3) 0.042(2) 0.008(2) 0.0048(18) 0.0177(18)
C37 0.029(2) 0.056(3) 0.055(3) 0.018(2) 0.0038(19) 0.0082(18)
C38 0.034(2) 0.048(2) 0.041(2) 0.0102(18) 0.0080(17) 0.0108(17)
C39 0.0275(19) 0.038(2) 0.038(2) 0.0029(17) 0.0018(16) 0.0073(16)
N40 0.0288(16) 0.0294(16) 0.0369(17) 0.0111(13) 0.0061(13) 0.0081(13)
C41 0.034(2) 0.033(2) 0.040(2) 0.0132(17) 0.0051(17) 0.0110(16)
C42 0.035(2) 0.051(2) 0.035(2) 0.0155(18) 0.0013(17) 0.0118(18)
C43 0.032(2) 0.058(2) 0.046(2) 0.024(2) 0.0058(18) 0.0171(18)
C44 0.026(2) 0.047(2) 0.040(2) 0.012(2) 0.0023(17) 0.0122(17)
C45 0.0224(19) 0.044(2) 0.034(2) 0.0025(19) 0.0022(16) 0.0111(16)
C46 0.0271(19) 0.051(2) 0.034(2) 0.0118(18) 0.0067(16) 0.0071(17)
C47 0.032(2) 0.036(2) 0.034(2) 0.0051(17) 0.0005(16) 0.0062(16)
C48 0.031(2) 0.040(2) 0.027(2) 0.0030(16) 0.0057(16) 0.0105(16)
C49 0.0317(19) 0.039(2) 0.028(2) 0.0082(17) 0.0069(15) 0.0085(16)
C50 0.073(3) 0.053(3) 0.043(2) 0.020(2) 0.023(2) 0.023(2)
C51 0.035(2) 0.042(2) 0.039(2) 0.0120(18) 0.0082(17) 0.0130(17)
O1 0.0460(16) 0.0441(17) 0.0320(15) 0.0049(13) -0.0040(13) -0.0002(12)
O2 0.0359(15) 0.0465(16) 0.0603(18) 0.0199(15) 0.0105(13) 0.0046(13)
O3 0.0554(18) 0.0696(19) 0.0375(16) 0.0248(15) 0.0094(14) 0.0231(14)
O4 0.0463(17) 0.0530(18) 0.076(2) 0.0375(16) 0.0032(15) 0.0093(14)
O5 0.064(2) 0.081(2) 0.074(2) 0.030(2) 0.0021(17) -0.0003(17)
O6 0.104(3) 0.056(2) 0.131(3) 0.018(2) -0.025(2) 0.0063(19)
O7 0.213(8) 0.135(5) 0.117(5) 0.054(4) -0.022(4) -0.055(5)
O8 0.195(7) 0.096(4) 0.106(4) 0.013(3) 0.027(3) 0.034(4)

loop_
_atom_type_symbol
_atom_type_description
_atom_type_scat_dispersion_real
_atom_type_scat_dispersion_imag
_atom_type_scat_source
C C 0.0033 0.0016 'International Tables Vol C Tables 4.2.6.8 and 6.1.1.4'
H H 0.0000 0.0000 'International Tables Vol C Tables 4.2.6.8 and 6.1.1.4'
N N 0.0061 0.0033 'International Tables Vol C Tables 4.2.6.8 and 6.1.1.4'
O O 0.0106 0.0060 'International Tables Vol C Tables 4.2.6.8 and 6.1.1.4'

loop_
_geom_angle_atom_site_label_1
_geom_angle_atom_site_label_2
_geom_angle_atom_site_label_3
_geom_angle
_geom_angle_site_symmetry_1
_geom_angle_site_symmetry_3
_geom_angle_publ_flag
C18 N1 C19 111.6(2) . . ?
C18 N1 C2 108.9(2) . . ?
C19 N1 C2 110.4(2) . . ?
N1 C2 C3 113.5(3) . . ?
C2 C3 C4 112.3(3) . . ?
C5 C4 C3 114.4(3) . . ?
C6 C5 C4 176.4(3) . . ?
C5 C6 C7 174.3(3) . . ?
C6 C7 C8 115.6(3) . . ?
C9 C8 C7 114.2(3) . . ?
N10 C9 C8 113.7(3) . . ?
C9 N10 C11 108.8(2) . . ?
C9 N10 C21 110.5(2) . . ?
C11 N10 C21 111.4(2) . . ?
N10 C11 C12 114.7(3) . . ?
C11 C12 C13 111.6(3) . . ?
C14 C13 C12 112.4(3) . . ?
C15 C14 C13 176.3(4) . . ?
C14 C15 C16 177.7(4) . . ?
C15 C16 C17 112.5(3) . . ?
C18 C17 C16 112.1(3) . . ?
N1 C18 C17 114.7(3) . . ?
N1 C19 C20 114.2(3) . . ?
C21 C20 C19 113.6(3) . . ?
N10 C21 C20 115.0(3) . . ?
C32 N31 C49 111.4(2) . . ?
C32 N31 C48 108.5(2) . . ?
C49 N31 C48 111.5(2) . . ?
N31 C32 C33 115.0(3) . . ?
C32 C33 C34 113.1(3) . . ?
C35 C34 C33 113.9(3) . . ?
C36 C35 C34 178.0(3) . . ?
C35 C36 C37 177.0(4) . . ?
C36 C37 C38 114.7(3) . . ?
C37 C38 C39 113.4(3) . . ?
N40 C39 C38 114.0(3) . . ?
C41 N40 C39 108.7(2) . . ?
C41 N40 C51 111.6(2) . . ?
C39 N40 C51 111.3(2) . . ?
N40 C41 C42 115.3(3) . . ?
C41 C42 C43 112.5(3) . . ?
C44 C43 C42 112.8(3) . . ?
C45 C44 C43 176.3(4) . . ?
C44 C45 C46 177.0(4) . . ?
C45 C46 C47 112.9(3) . . ?
C48 C47 C46 111.7(3) . . ?
N31 C48 C47 115.2(3) . . ?
N31 C49 C50 113.4(3) . . ?
C51 C50 C49 114.0(3) . . ?
N40 C51 C50 114.7(3) . . ?
O8 O9 O7 147.8(11) . . ?

loop_
_geom_bond_atom_site_label_1
_geom_bond_atom_site_label_2
_geom_bond_distance
_geom_bond_site_symmetry_2
_geom_bond_publ_flag
N1 C18 1.480(4) . ?
N1 C19 1.481(4) . ?
N1 C2 1.482(4) . ?
C2 C3 1.523(4) . ?
C3 C4 1.536(4) . ?
C4 C5 1.477(5) . ?
C5 C6 1.191(4) . ?
C6 C7 1.474(5) . ?
C7 C8 1.530(4) . ?
C8 C9 1.528(4) . ?
C9 N10 1.477(4) . ?
N10 C11 1.485(4) . ?
N10 C21 1.488(4) . ?
C11 C12 1.531(4) . ?
C12 C13 1.539(4) . ?
C13 C14 1.469(5) . ?
C14 C15 1.192(4) . ?
C15 C16 1.481(5) . ?
C16 C17 1.538(4) . ?
C17 C18 1.529(4) . ?
C19 C20 1.520(4) . ?
C20 C21 1.511(4) . ?
N31 C32 1.471(4) . ?
N31 C49 1.480(4) . ?
N31 C48 1.483(4) . ?
C32 C33 1.523(4) . ?
C33 C34 1.532(4) . ?
C34 C35 1.475(5) . ?
C35 C36 1.199(5) . ?
C36 C37 1.469(5) . ?
C37 C38 1.527(4) . ?
C38 C39 1.529(4) . ?
C39 N40 1.481(4) . ?
N40 C41 1.476(4) . ?
N40 C51 1.491(4) . ?
C41 C42 1.526(4) . ?
C42 C43 1.533(4) . ?
C43 C44 1.471(5) . ?
C44 C45 1.190(4) . ?
C45 C46 1.479(5) . ?
C46 C47 1.544(4) . ?
C47 C48 1.525(4) . ?
C49 C50 1.527(4) . ?
C50 C51 1.503(4) . ?
O7 O9 1.455(17) . ?
O8 O9 1.46(2) . ?
